data_4071373
loop_
_publ_author_name
'Agapie, Theodor'
'Henling, Lawrence M.'
'DiPasquale, Antonio G.'
'Rheingold, Arnold L.'
'Bercaw, John E.'

_publ_section_title
;
 Zirconium and Titanium Complexes Supported by Tridentate LX2Ligands
 Having Two Phenolates Linked to Furan, Thiophene, and Pyridine Donors:
 Precatalysts for Propylene Polymerization and Oligomerization
;
_journal_issue 23
_journal_name_full Organometallics
_journal_page_first 6245
_journal_paper_doi 10.1021/om800136y
_journal_volume 27
_journal_year 2008
_chemical_formula_moiety 'C47 H57 N O2 Ti'
_chemical_formula_sum 'C47 H57 N O2 Ti'
_chemical_formula_weight 715.84
_chemical_name_systematic
;
 ?
;
_space_group_IT_number 2
_symmetry_cell_setting triclinic
_symmetry_space_group_name_Hall '-P 1'
_symmetry_space_group_name_H-M 'P -1'
_atom_sites_solution_hydrogens geom
_atom_sites_solution_primary direct
_atom_sites_solution_secondary difmap
_audit_creation_method SHELXL-97
_cell_angle_alpha 76.0750(10)
_cell_angle_beta 81.7690(10)
_cell_angle_gamma 84.8680(10)
_cell_formula_units_Z 2
_cell_length_a 11.2513(4)
_cell_length_b 13.1612(4)
_cell_length_c 13.7639(4)
_cell_measurement_reflns_used 17968
_cell_measurement_temperature 100(2)
_cell_measurement_theta_max 38.80
_cell_measurement_theta_min 2.36
_cell_volume 1954.68(11)
_computing_cell_refinement 'Bruker SAINT v6.45A'
_computing_data_collection 'Bruker SMART v5.630'
_computing_data_reduction 'Bruker SAINT v6.45A'
_computing_molecular_graphics 'Bruker XP v5.1'
_computing_publication_material 'Bruker XCIF v6.12'
_computing_structure_refinement 'Bruker XL v6.12'
_computing_structure_solution 'Bruker XS v6.12'
_diffrn_ambient_temperature 100(2)
_diffrn_measured_fraction_theta_full 0.855
_diffrn_measured_fraction_theta_max 0.855
_diffrn_measurement_device_type 'Bruker SMART 1000'
_diffrn_measurement_method '\w scans at 7 \f settings'
_diffrn_radiation_monochromator graphite
_diffrn_radiation_source 'fine-focus sealed tube'
_diffrn_radiation_type MoK\a
_diffrn_radiation_wavelength 0.71073
_diffrn_reflns_av_R_equivalents 0.0751
_diffrn_reflns_av_sigmaI/netI 0.0768
_diffrn_reflns_limit_h_max 19
_diffrn_reflns_limit_h_min -19
_diffrn_reflns_limit_k_max 23
_diffrn_reflns_limit_k_min -23
_diffrn_reflns_limit_l_max 24
_diffrn_reflns_limit_l_min -22
_diffrn_reflns_number 49103
_diffrn_reflns_theta_full 39.06
_diffrn_reflns_theta_max 39.06
_diffrn_reflns_theta_min 1.83
_exptl_absorpt_coefficient_mu 0.258
_exptl_absorpt_correction_T_max 0.9407
_exptl_absorpt_correction_T_min 0.9197
_exptl_absorpt_correction_type none
_exptl_crystal_colour Red
_exptl_crystal_density_diffrn 1.216
_exptl_crystal_density_meas 0
_exptl_crystal_density_method 'not measured'
_exptl_crystal_description Block
_exptl_crystal_F_000 768
_exptl_crystal_size_max 0.33
_exptl_crystal_size_mid 0.33
_exptl_crystal_size_min 0.24
_refine_diff_density_max 0.901
_refine_diff_density_min -0.469
_refine_diff_density_rms 0.071
_refine_ls_extinction_method none
_refine_ls_goodness_of_fit_ref 1.329
_refine_ls_hydrogen_treatment Riding
_refine_ls_matrix_type 'Full matrix'
_refine_ls_number_parameters 468
_refine_ls_number_reflns 19511
_refine_ls_number_restraints 0
_refine_ls_restrained_S_all 1.329
_refine_ls_R_factor_all 0.0764
_refine_ls_R_factor_gt 0.0471
_refine_ls_shift/su_max 0.001
_refine_ls_shift/su_mean 0.000
_refine_ls_structure_factor_coef Fsqd
_refine_ls_weighting_details w=1/s^2^(Fo^2^)
_refine_ls_weighting_scheme sigma
_refine_ls_wR_factor_gt 0.0966
_refine_ls_wR_factor_ref 0.1019
_reflns_number_gt 13175
_reflns_number_total 19511
_reflns_threshold_expression >2sigma(I)
_cod_data_source_file om800136y_si_002.cif
_cod_data_source_block ta25
_cod_depositor_comments
;
The following automatic conversions were performed:

'_symmetry_cell_setting' value 'Triclinic' changed to 'triclinic'
according to /home/saulius/struct/CIF-dictionaries/cif_core.dic
dictionary named 'cif_core.dic' version 2.4.1 from
2010-06-29.

'_refine_ls_weighting_scheme' value 'Sigma' changed to
'sigma' according to
/home/saulius/struct/CIF-dictionaries/cif_core.dic dictionary named
'cif_core.dic' version 2.4.1 from 2010-06-29.

Automatic conversion script
Id: cif_fix_values 1715 2011-07-08 13:25:40Z adriana 

The following automatic conversions were performed:

'_atom_sites_solution_primary' value 'Direct methods' was changed to
'direct'.

'_atom_sites_solution_secondary' value 'Difference Fourier map' was
changed to 'difmap'.

'_atom_sites_solution_hydrogens' value 'Geometric positions' was
changed to 'geom'.

Automatic conversion script
Id: cif_fix_values 6452 2018-10-05 10:23:21Z andrius 
;
_cod_original_sg_symbol_H-M P-1
_cod_database_code 4071373

loop_
_symmetry_equiv_pos_as_xyz
'x, y, z'
'-x, -y, -z'

loop_
_atom_site_label
_atom_site_type_symbol
_atom_site_fract_x
_atom_site_fract_y
_atom_site_fract_z
_atom_site_U_iso_or_equiv
_atom_site_adp_type
_atom_site_occupancy
_atom_site_symmetry_multiplicity
_atom_site_calc_flag
_atom_site_refinement_flags
Ti1 Ti 0.765647(16) 0.269592(14) 0.022662(14) 0.01200(4) Uani 1 1 d .
O1 O 0.83736(7) 0.20616(5) 0.14004(5) 0.01472(14) Uani 1 1 d .
O2 O 0.70720(6) 0.29933(6) -0.10414(5) 0.01463(14) Uani 1 1 d .
N1 N 0.82137(7) 0.12083(6) -0.01456(7) 0.01346(16) Uani 1 1 d .
C1 C 0.80724(9) 0.11557(8) 0.20588(8) 0.01358(18) Uani 1 1 d .
C2 C 0.79957(9) 0.10606(8) 0.31156(8) 0.01433(18) Uani 1 1 d .
C3 C 0.75573(9) 0.01284(8) 0.37321(8) 0.0178(2) Uani 1 1 d .
H3 H 0.7500 0.0042 0.4442 0.021 Uiso 1 1 calc R
C4 C 0.71993(9) -0.06817(8) 0.33659(9) 0.0183(2) Uani 1 1 d .
C5 C 0.73783(9) -0.05965(8) 0.23332(8) 0.0171(2) Uani 1 1 d .
H5 H 0.7180 -0.1156 0.2071 0.020 Uiso 1 1 calc R
C6 C 0.78473(9) 0.03021(8) 0.16670(8) 0.01450(18) Uani 1 1 d .
C7 C 0.81942(9) 0.02978(8) 0.05878(8) 0.01458(18) Uani 1 1 d .
C8 C 0.85735(10) -0.06621(8) 0.03373(9) 0.0178(2) Uani 1 1 d .
H8 H 0.8570 -0.1291 0.0851 0.021 Uiso 1 1 calc R
C9 C 0.89524(10) -0.06931(8) -0.06576(9) 0.0201(2) Uani 1 1 d .
H9 H 0.9200 -0.1342 -0.0833 0.024 Uiso 1 1 calc R
C10 C 0.89671(9) 0.02294(8) -0.13932(9) 0.0181(2) Uani 1 1 d .
H10 H 0.9219 0.0217 -0.2079 0.022 Uiso 1 1 calc R
C11 C 0.86107(9) 0.11802(8) -0.11269(8) 0.01441(18) Uani 1 1 d .
C12 C 0.86541(9) 0.21467(8) -0.19404(8) 0.01408(18) Uani 1 1 d .
C13 C 0.95381(9) 0.22118(8) -0.27817(8) 0.01662(19) Uani 1 1 d .
H13 H 1.0145 0.1662 -0.2791 0.020 Uiso 1 1 calc R
C14 C 0.95364(9) 0.30659(9) -0.35961(8) 0.0171(2) Uani 1 1 d .
C15 C 0.85737(9) 0.38177(9) -0.36006(8) 0.01615(19) Uani 1 1 d .
H15 H 0.8540 0.4374 -0.4183 0.019 Uiso 1 1 calc R
C16 C 0.76595(9) 0.37938(8) -0.27939(8) 0.01383(18) Uani 1 1 d .
C17 C 0.77830(9) 0.29860(8) -0.19164(7) 0.01297(17) Uani 1 1 d .
C18 C 0.84366(9) 0.19139(8) 0.35597(8) 0.01540(19) Uani 1 1 d .
C19 C 0.77971(10) 0.30022(8) 0.31566(8) 0.0187(2) Uani 1 1 d .
H19A H 0.7997 0.3194 0.2414 0.022 Uiso 1 1 calc R
H19B H 0.6918 0.2928 0.3304 0.022 Uiso 1 1 calc R
C20 C 0.80987(12) 0.39066(9) 0.35746(9) 0.0251(2) Uani 1 1 d .
H20A H 0.7935 0.3722 0.4313 0.038 Uiso 1 1 calc R
H20B H 0.7604 0.4536 0.3308 0.038 Uiso 1 1 calc R
H20C H 0.8951 0.4044 0.3372 0.038 Uiso 1 1 calc R
C21 C 0.98106(9) 0.19775(9) 0.32224(8) 0.0182(2) Uani 1 1 d .
H21A H 0.9954 0.2089 0.2479 0.022 Uiso 1 1 calc R
H21B H 1.0079 0.2600 0.3398 0.022 Uiso 1 1 calc R
C22 C 1.05925(10) 0.10155(9) 0.36828(9) 0.0235(2) Uani 1 1 d .
H22A H 1.0598 0.0982 0.4401 0.035 Uiso 1 1 calc R
H22B H 1.1416 0.1071 0.3335 0.035 Uiso 1 1 calc R
H22C H 1.0263 0.0379 0.3606 0.035 Uiso 1 1 calc R
C23 C 0.82217(10) 0.16495(9) 0.47255(8) 0.0204(2) Uani 1 1 d .
H23A H 0.8536 0.0920 0.4974 0.024 Uiso 1 1 calc R
H23B H 0.8701 0.2113 0.4965 0.024 Uiso 1 1 calc R
C24 C 0.69242(12) 0.17522(11) 0.52056(10) 0.0308(3) Uani 1 1 d .
H24A H 0.6650 0.2495 0.5084 0.046 Uiso 1 1 calc R
H24B H 0.6874 0.1453 0.5934 0.046 Uiso 1 1 calc R
H24C H 0.6414 0.1375 0.4908 0.046 Uiso 1 1 calc R
C25 C 0.66069(11) -0.16116(9) 0.40767(9) 0.0250(2) Uani 1 1 d .
H25A H 0.5731 -0.1500 0.4103 0.038 Uiso 1 1 calc R
H25B H 0.6835 -0.1691 0.4753 0.038 Uiso 1 1 calc R
H25C H 0.6870 -0.2248 0.3835 0.038 Uiso 1 1 calc R
C26 C 1.05503(10) 0.32041(10) -0.44575(9) 0.0241(2) Uani 1 1 d .
H26A H 1.1193 0.3566 -0.4295 0.036 Uiso 1 1 calc R
H26B H 1.0248 0.3620 -0.5074 0.036 Uiso 1 1 calc R
H26C H 1.0866 0.2515 -0.4563 0.036 Uiso 1 1 calc R
C27 C 0.65812(9) 0.46140(8) -0.28553(8) 0.01430(18) Uani 1 1 d .
C28 C 0.53905(9) 0.40758(9) -0.23871(8) 0.01666(19) Uani 1 1 d .
H28A H 0.5402 0.3829 -0.1650 0.020 Uiso 1 1 calc R
H28B H 0.4712 0.4606 -0.2496 0.020 Uiso 1 1 calc R
C29 C 0.51551(11) 0.31511(11) -0.28055(10) 0.0289(3) Uani 1 1 d .
H29A H 0.5185 0.3374 -0.3541 0.043 Uiso 1 1 calc R
H29B H 0.4359 0.2900 -0.2512 0.043 Uiso 1 1 calc R
H29C H 0.5770 0.2585 -0.2633 0.043 Uiso 1 1 calc R
C30 C 0.64812(9) 0.51622(9) -0.39744(8) 0.0187(2) Uani 1 1 d .
H30A H 0.7229 0.5526 -0.4262 0.022 Uiso 1 1 calc R
H30B H 0.6432 0.4616 -0.4349 0.022 Uiso 1 1 calc R
C31 C 0.54152(11) 0.59534(10) -0.41575(9) 0.0265(3) Uani 1 1 d .
H31A H 0.4665 0.5589 -0.3959 0.040 Uiso 1 1 calc R
H31B H 0.5475 0.6305 -0.4875 0.040 Uiso 1 1 calc R
H31C H 0.5420 0.6475 -0.3756 0.040 Uiso 1 1 calc R
C32 C 0.67389(9) 0.54351(8) -0.22537(8) 0.01700(19) Uani 1 1 d .
H32A H 0.5994 0.5895 -0.2234 0.020 Uiso 1 1 calc R
H32B H 0.6833 0.5063 -0.1550 0.020 Uiso 1 1 calc R
C33 C 0.78046(11) 0.61232(10) -0.26694(10) 0.0247(2) Uani 1 1 d .
H33A H 0.8548 0.5678 -0.2710 0.037 Uiso 1 1 calc R
H33B H 0.7861 0.6588 -0.2221 0.037 Uiso 1 1 calc R
H33C H 0.7689 0.6545 -0.3344 0.037 Uiso 1 1 calc R
C34 C 0.59561(10) 0.30963(9) 0.09604(8) 0.0195(2) Uani 1 1 d .
H34A H 0.6057 0.3385 0.1543 0.023 Uiso 1 1 calc R
H34B H 0.5512 0.3633 0.0488 0.023 Uiso 1 1 calc R
C35 C 0.52833(9) 0.21284(9) 0.13079(9) 0.0200(2) Uani 1 1 d .
C36 C 0.48801(10) 0.16473(11) 0.06196(10) 0.0268(3) Uani 1 1 d .
H36 H 0.5024 0.1955 -0.0083 0.032 Uiso 1 1 calc R
C37 C 0.42720(12) 0.07253(12) 0.09507(12) 0.0370(3) Uani 1 1 d .
H37 H 0.4004 0.0411 0.0474 0.044 Uiso 1 1 calc R
C38 C 0.40559(13) 0.02638(12) 0.19723(13) 0.0395(3) Uani 1 1 d .
H38 H 0.3639 -0.0364 0.2196 0.047 Uiso 1 1 calc R
C39 C 0.44525(12) 0.07241(11) 0.26644(11) 0.0345(3) Uani 1 1 d .
H39 H 0.4306 0.0411 0.3365 0.041 Uiso 1 1 calc R
C40 C 0.50613(11) 0.16386(10) 0.23376(10) 0.0261(2) Uani 1 1 d .
H40 H 0.5335 0.1941 0.2820 0.031 Uiso 1 1 calc R
C41 C 0.87077(9) 0.40077(8) -0.01052(9) 0.0172(2) Uani 1 1 d .
H41A H 0.8410 0.4535 -0.0674 0.021 Uiso 1 1 calc R
H41B H 0.8600 0.4324 0.0487 0.021 Uiso 1 1 calc R
C42 C 1.00104(9) 0.37667(8) -0.03718(8) 0.01580(19) Uani 1 1 d .
C43 C 1.07849(10) 0.34813(8) 0.03766(8) 0.0173(2) Uani 1 1 d .
H43 H 1.0471 0.3449 0.1061 0.021 Uiso 1 1 calc R
C44 C 1.20061(10) 0.32456(9) 0.01308(9) 0.0214(2) Uani 1 1 d .
H44 H 1.2515 0.3057 0.0648 0.026 Uiso 1 1 calc R
C45 C 1.24852(10) 0.32838(9) -0.08610(10) 0.0238(2) Uani 1 1 d .
H45 H 1.3318 0.3122 -0.1026 0.029 Uiso 1 1 calc R
C46 C 1.17318(11) 0.35627(9) -0.16138(9) 0.0241(2) Uani 1 1 d .
H46 H 1.2053 0.3590 -0.2296 0.029 Uiso 1 1 calc R
C47 C 1.05082(10) 0.38029(9) -0.13726(9) 0.0202(2) Uani 1 1 d .
H47 H 1.0005 0.3994 -0.1894 0.024 Uiso 1 1 calc R

loop_
_atom_site_aniso_label
_atom_site_aniso_U_11
_atom_site_aniso_U_22
_atom_site_aniso_U_33
_atom_site_aniso_U_23
_atom_site_aniso_U_13
_atom_site_aniso_U_12
Ti1 0.01332(8) 0.01069(7) 0.01140(8) -0.00248(6) -0.00038(6) 0.00035(6)
O1 0.0198(3) 0.0109(3) 0.0129(3) -0.0015(3) -0.0016(3) -0.0020(3)
O2 0.0156(3) 0.0160(3) 0.0109(3) -0.0033(3) 0.0013(2) 0.0020(3)
N1 0.0139(4) 0.0118(4) 0.0152(4) -0.0038(3) -0.0024(3) -0.0005(3)
C1 0.0133(4) 0.0107(4) 0.0152(5) -0.0004(4) -0.0010(3) -0.0009(3)
C2 0.0141(4) 0.0126(4) 0.0151(5) -0.0011(4) -0.0017(3) 0.0000(3)
C3 0.0185(5) 0.0174(5) 0.0147(5) 0.0005(4) -0.0003(4) -0.0007(4)
C4 0.0166(5) 0.0143(4) 0.0211(5) 0.0019(4) -0.0017(4) -0.0023(4)
C5 0.0168(4) 0.0125(4) 0.0212(5) -0.0017(4) -0.0028(4) -0.0024(4)
C6 0.0148(4) 0.0119(4) 0.0159(5) -0.0014(4) -0.0021(3) -0.0004(3)
C7 0.0145(4) 0.0115(4) 0.0178(5) -0.0027(4) -0.0030(3) -0.0013(3)
C8 0.0195(5) 0.0105(4) 0.0238(6) -0.0042(4) -0.0038(4) -0.0006(4)
C9 0.0212(5) 0.0140(4) 0.0273(6) -0.0093(4) -0.0031(4) -0.0004(4)
C10 0.0182(5) 0.0178(5) 0.0206(5) -0.0098(4) -0.0015(4) 0.0008(4)
C11 0.0128(4) 0.0146(4) 0.0169(5) -0.0059(4) -0.0017(3) -0.0001(3)
C12 0.0145(4) 0.0152(4) 0.0134(5) -0.0049(4) -0.0018(3) -0.0006(3)
C13 0.0134(4) 0.0209(5) 0.0171(5) -0.0089(4) -0.0010(3) 0.0014(4)
C14 0.0134(4) 0.0249(5) 0.0136(5) -0.0071(4) 0.0005(3) -0.0008(4)
C15 0.0143(4) 0.0213(5) 0.0124(5) -0.0033(4) -0.0009(3) -0.0013(4)
C16 0.0124(4) 0.0167(4) 0.0129(4) -0.0044(4) -0.0017(3) -0.0005(3)
C17 0.0122(4) 0.0155(4) 0.0116(4) -0.0046(4) 0.0004(3) -0.0016(3)
C18 0.0184(5) 0.0141(4) 0.0128(5) -0.0017(4) -0.0021(3) 0.0002(4)
C19 0.0236(5) 0.0152(5) 0.0171(5) -0.0033(4) -0.0048(4) 0.0014(4)
C20 0.0343(6) 0.0185(5) 0.0228(6) -0.0052(5) -0.0046(5) 0.0009(5)
C21 0.0180(5) 0.0201(5) 0.0161(5) -0.0030(4) -0.0030(4) -0.0017(4)
C22 0.0217(5) 0.0271(6) 0.0224(6) -0.0078(5) -0.0047(4) 0.0037(4)
C23 0.0267(5) 0.0186(5) 0.0146(5) -0.0022(4) -0.0017(4) -0.0001(4)
C24 0.0337(7) 0.0293(6) 0.0236(6) -0.0038(5) 0.0102(5) 0.0004(5)
C25 0.0243(6) 0.0195(5) 0.0269(6) 0.0029(5) 0.0002(4) -0.0070(4)
C26 0.0167(5) 0.0345(6) 0.0191(5) -0.0067(5) 0.0042(4) 0.0006(4)
C27 0.0123(4) 0.0180(4) 0.0119(4) -0.0029(4) -0.0010(3) 0.0002(3)
C28 0.0119(4) 0.0223(5) 0.0150(5) -0.0035(4) -0.0005(3) -0.0010(4)
C29 0.0231(6) 0.0386(7) 0.0291(7) -0.0154(6) 0.0026(5) -0.0126(5)
C30 0.0166(5) 0.0241(5) 0.0137(5) -0.0012(4) -0.0023(4) 0.0001(4)
C31 0.0241(6) 0.0298(6) 0.0207(6) 0.0023(5) -0.0045(4) 0.0042(5)
C32 0.0169(4) 0.0182(5) 0.0158(5) -0.0045(4) -0.0020(4) 0.0005(4)
C33 0.0253(6) 0.0232(5) 0.0268(6) -0.0075(5) -0.0016(4) -0.0061(4)
C34 0.0178(5) 0.0228(5) 0.0168(5) -0.0056(4) 0.0009(4) 0.0024(4)
C35 0.0129(4) 0.0247(5) 0.0205(5) -0.0034(5) -0.0013(4) 0.0039(4)
C36 0.0180(5) 0.0355(7) 0.0280(6) -0.0084(6) -0.0051(4) 0.0002(5)
C37 0.0256(6) 0.0429(8) 0.0480(9) -0.0165(7) -0.0099(6) -0.0057(6)
C38 0.0291(7) 0.0328(7) 0.0537(10) -0.0006(7) -0.0073(6) -0.0096(6)
C39 0.0277(6) 0.0357(7) 0.0338(7) 0.0057(6) -0.0037(5) -0.0062(5)
C40 0.0212(5) 0.0305(6) 0.0242(6) -0.0019(5) -0.0030(4) -0.0016(5)
C41 0.0181(5) 0.0127(4) 0.0201(5) -0.0015(4) -0.0042(4) -0.0012(4)
C42 0.0185(5) 0.0096(4) 0.0187(5) -0.0009(4) -0.0028(4) -0.0034(3)
C43 0.0208(5) 0.0135(4) 0.0171(5) -0.0016(4) -0.0022(4) -0.0039(4)
C44 0.0199(5) 0.0172(5) 0.0260(6) -0.0012(5) -0.0048(4) -0.0019(4)
C45 0.0195(5) 0.0205(5) 0.0293(6) -0.0039(5) 0.0016(4) -0.0023(4)
C46 0.0272(6) 0.0215(5) 0.0210(6) -0.0037(5) 0.0049(4) -0.0044(4)
C47 0.0246(5) 0.0170(5) 0.0183(5) -0.0010(4) -0.0031(4) -0.0051(4)

loop_
_atom_type_symbol
_atom_type_description
_atom_type_scat_dispersion_real
_atom_type_scat_dispersion_imag
_atom_type_scat_source
C C 0.0033 0.0016 'International Tables Vol C Tables 4.2.6.8 and 6.1.1.4'
H H 0.0000 0.0000 'International Tables Vol C Tables 4.2.6.8 and 6.1.1.4'
N N 0.0061 0.0033 'International Tables Vol C Tables 4.2.6.8 and 6.1.1.4'
O O 0.0106 0.0060 'International Tables Vol C Tables 4.2.6.8 and 6.1.1.4'
Ti Ti 0.2776 0.4457 'International Tables Vol C Tables 4.2.6.8 and 6.1.1.4'

loop_
_geom_angle_atom_site_label_1
_geom_angle_atom_site_label_2
_geom_angle_atom_site_label_3
_geom_angle
_geom_angle_publ_flag
O1 Ti1 O2 164.93(3) yes
O1 Ti1 C41 92.96(4) yes
O2 Ti1 C41 95.56(4) yes
O1 Ti1 C34 97.12(4) yes
O2 Ti1 C34 92.00(4) yes
C41 Ti1 C34 108.29(4) yes
O1 Ti1 N1 82.21(3) yes
O2 Ti1 N1 82.72(3) yes
C41 Ti1 N1 125.58(4) yes
C34 Ti1 N1 126.13(4) yes
C1 O1 Ti1 126.24(6) ?
C17 O2 Ti1 123.38(6) ?
C11 N1 C7 119.69(8) ?
C11 N1 Ti1 119.41(6) ?
C7 N1 Ti1 120.89(7) ?
O1 C1 C6 118.17(9) ?
O1 C1 C2 120.86(9) ?
C6 C1 C2 120.98(9) ?
C3 C2 C1 116.21(9) ?
C3 C2 C18 121.82(9) ?
C1 C2 C18 121.89(9) ?
C2 C3 C4 123.89(10) ?
C5 C4 C3 118.13(10) ?
C5 C4 C25 121.13(10) ?
C3 C4 C25 120.73(10) ?
C4 C5 C6 121.15(10) ?
C5 C6 C1 118.97(9) ?
C5 C6 C7 119.28(9) ?
C1 C6 C7 121.52(9) ?
N1 C7 C8 120.30(10) ?
N1 C7 C6 121.36(9) ?
C8 C7 C6 118.23(9) ?
C9 C8 C7 120.01(10) ?
C10 C9 C8 119.30(10) ?
C9 C10 C11 119.90(10) ?
N1 C11 C10 120.78(9) ?
N1 C11 C12 121.38(9) ?
C10 C11 C12 117.83(9) ?
C13 C12 C17 119.16(9) ?
C13 C12 C11 119.49(9) ?
C17 C12 C11 121.25(9) ?
C14 C13 C12 120.84(9) ?
C13 C14 C15 118.28(9) ?
C13 C14 C26 121.52(10) ?
C15 C14 C26 120.20(10) ?
C16 C15 C14 123.55(10) ?
C15 C16 C17 116.35(9) ?
C15 C16 C27 121.58(9) ?
C17 C16 C27 122.07(8) ?
O2 C17 C12 118.25(9) ?
O2 C17 C16 121.16(9) ?
C12 C17 C16 120.59(9) ?
C2 C18 C23 112.23(9) ?
C2 C18 C19 110.95(8) ?
C23 C18 C19 108.66(9) ?
C2 C18 C21 107.56(8) ?
C23 C18 C21 108.34(9) ?
C19 C18 C21 109.03(9) ?
C20 C19 C18 116.59(9) ?
C22 C21 C18 115.55(9) ?
C24 C23 C18 116.43(10) ?
C16 C27 C28 110.44(8) ?
C16 C27 C32 110.24(8) ?
C28 C27 C32 107.59(8) ?
C16 C27 C30 109.73(8) ?
C28 C27 C30 108.70(8) ?
C32 C27 C30 110.10(9) ?
C29 C28 C27 115.08(9) ?
C31 C30 C27 115.70(9) ?
C33 C32 C27 115.24(9) ?
C35 C34 Ti1 107.67(7) ?
C36 C35 C40 117.44(11) ?
C36 C35 C34 121.29(11) ?
C40 C35 C34 121.24(11) ?
C37 C36 C35 120.96(13) ?
C36 C37 C38 120.38(14) ?
C39 C38 C37 119.55(13) ?
C40 C39 C38 120.23(13) ?
C39 C40 C35 121.45(13) ?
C42 C41 Ti1 114.04(7) ?
C43 C42 C47 117.74(10) ?
C43 C42 C41 120.86(10) ?
C47 C42 C41 121.40(10) ?
C44 C43 C42 121.05(10) ?
C45 C44 C43 120.58(11) ?
C44 C45 C46 119.25(11) ?
C45 C46 C47 120.44(11) ?
C46 C47 C42 120.95(11) ?

loop_
_geom_bond_atom_site_label_1
_geom_bond_atom_site_label_2
_geom_bond_distance
_geom_bond_publ_flag
Ti1 O1 1.8873(7) yes
Ti1 O2 1.8935(8) yes
Ti1 C41 2.1022(10) yes
Ti1 C34 2.1167(10) yes
Ti1 N1 2.1587(8) yes
O1 C1 1.3498(12) ?
O2 C17 1.3486(12) ?
N1 C11 1.3688(13) ?
N1 C7 1.3680(13) ?
C1 C6 1.4137(14) ?
C1 C2 1.4203(15) ?
C2 C3 1.3986(14) ?
C2 C18 1.5485(15) ?
C3 C4 1.3952(16) ?
C4 C5 1.3854(16) ?
C4 C25 1.5106(15) ?
C5 C6 1.4033(14) ?
C6 C7 1.4820(15) ?
C7 C8 1.4029(14) ?
C8 C9 1.3839(16) ?
C9 C10 1.3808(15) ?
C10 C11 1.3964(14) ?
C11 C12 1.4778(14) ?
C12 C13 1.4054(14) ?
C12 C17 1.4130(14) ?
C13 C14 1.3835(15) ?
C14 C15 1.3998(15) ?
C14 C26 1.5120(14) ?
C15 C16 1.3978(14) ?
C16 C17 1.4184(14) ?
C16 C27 1.5478(14) ?
C18 C23 1.5458(15) ?
C18 C19 1.5571(14) ?
C18 C21 1.5529(14) ?
C19 C20 1.5234(16) ?
C21 C22 1.5339(16) ?
C23 C24 1.5224(16) ?
C27 C28 1.5539(14) ?
C27 C32 1.5466(14) ?
C27 C30 1.5512(14) ?
C28 C29 1.5236(16) ?
C30 C31 1.5242(16) ?
C32 C33 1.5276(15) ?
C34 C35 1.4833(16) ?
C35 C36 1.4027(17) ?
C35 C40 1.4052(16) ?
C36 C37 1.3934(19) ?
C37 C38 1.387(2) ?
C38 C39 1.386(2) ?
C39 C40 1.3852(18) ?
C41 C42 1.4841(14) ?
C42 C43 1.4048(15) ?
C42 C47 1.4021(15) ?
C43 C44 1.3927(15) ?
C44 C45 1.3849(17) ?
C45 C46 1.3927(18) ?
C46 C47 1.3954(16) ?
